data_4300347
_journal_name_full 'Inorganic Chemistry'
_journal_paper_doi 10.1021/ic050093r
_journal_year 2006
_chemical_formula_sum 'C48 H80 Br4 N4 Ni4 O8'
_chemical_formula_weight 1395.64
_space_group_IT_number 88
_symmetry_cell_setting tetragonal
_symmetry_space_group_name_Hall '-I 4ad'
_symmetry_space_group_name_H-M 'I 41/a :2'
_cell_angle_alpha 90.00
_cell_angle_beta 90.00
_cell_angle_gamma 90.00
_cell_formula_units_Z 4
_cell_length_a 12.8739(3)
_cell_length_b 12.8739(3)
_cell_length_c 36.3672(19)
_cell_measurement_temperature 213(2)
_cell_volume 6027.4(4)
_diffrn_ambient_temperature 213(2)
_exptl_crystal_density_diffrn 1.538
_cod_depositor_comments
;
The following automatic conversions were performed:
'_symmetry_cell_setting' value 'Tetragonal' changed to 'tetragonal'
according to '/home/saulius/struct/CIF-dictionaries/cif_core.dic'
dictionary named 'cif_core.dic' version 2.4.1 from 2010-06-29.

Automatic conversion script
Id: cif_fix_enum 1527 2010-12-29 10:47:43Z saulius 
;
_cod_original_sg_symbol_H-M 'I 41/a'
_cod_database_code 4300347

loop_
_symmetry_equiv_pos_as_xyz
'x, y, z'
'-x+1/2, -y, z+1/2'
'-y+3/4, x+1/4, z+1/4'
'y+3/4, -x+3/4, z+3/4'
'x+1/2, y+1/2, z+1/2'
'-x+1, -y+1/2, z+1'
'-y+5/4, x+3/4, z+3/4'
'y+5/4, -x+5/4, z+5/4'
'-x, -y, -z'
'x-1/2, y, -z-1/2'
'y-3/4, -x-1/4, -z-1/4'
'-y-3/4, x-3/4, -z-3/4'
'-x+1/2, -y+1/2, -z+1/2'
'x, y+1/2, -z'
'y-1/4, -x+1/4, -z+1/4'
'-y-1/4, x-1/4, -z-1/4'

loop_
_atom_site_label
_atom_site_type_symbol
_atom_site_fract_x
_atom_site_fract_y
_atom_site_fract_z
_atom_site_U_iso_or_equiv
_atom_site_adp_type
_atom_site_occupancy
_atom_site_symmetry_multiplicity
_atom_site_calc_flag
_atom_site_refinement_flags
_atom_site_disorder_assembly
_atom_site_disorder_group
Ni1 Ni 0.578927(17) 0.656395(17) 0.095128(7) 0.03885(8) Uani 1 1 d . . .
Br1 Br 0.564969(17) 0.463155(15) 0.086757(6) 0.05268(8) Uani 1 1 d . . .
O1 O 0.58136(9) 0.81451(9) 0.09867(4) 0.0381(3) Uani 1 1 d . . .
O2 O 0.73859(11) 0.64227(13) 0.10401(5) 0.0543(4) Uani 1 1 d . . .
N1 N 0.60978(11) 0.69408(13) 0.04101(5) 0.0432(4) Uani 1 1 d . . .
C1 C 0.60401(17) 0.63399(19) 0.01073(7) 0.0529(5) Uani 1 1 d . . .
C2 C 0.63605(19) 0.6670(2) -0.02335(7) 0.0610(6) Uani 1 1 d . . .
C3 C 0.67673(19) 0.7662(2) -0.02660(7) 0.0620(6) Uani 1 1 d . . .
C4 C 0.68197(16) 0.82815(18) 0.00413(7) 0.0526(5) Uani 1 1 d . . .
C5 C 0.64728(13) 0.79066(15) 0.03755(6) 0.0435(4) Uani 1 1 d . . .
C6 C 0.64971(16) 0.85510(16) 0.07220(6) 0.0457(4) Uani 1 1 d . . .
C7 C 0.81618(17) 0.6055(2) 0.07955(7) 0.0607(6) Uani 1 1 d . . .
C8 C 0.90570(17) 0.5580(2) 0.10025(7) 0.0541(5) Uani 1 1 d . . .
C9 C 0.99105(17) 0.5097(2) 0.07633(8) 0.0652(6) Uani 1 1 d . . .
C10 C 1.0690(3) 0.4580(4) 0.10150(13) 0.0992(13) Uani 1 1 d . . .
C11 C 0.9454(3) 0.4267(4) 0.05147(13) 0.0977(13) Uani 1 1 d . . .
C12 C 1.0468(3) 0.5937(4) 0.05474(13) 0.1054(12) Uani 1 1 d . . .
H1 H 0.5778(17) 0.5679(19) 0.0144(7) 0.055(7) Uiso 1 1 d . . .
H1O H 0.7573(19) 0.6837(18) 0.1163(7) 0.048(7) Uiso 1 1 d . . .
H2 H 0.6318(19) 0.625(2) -0.0435(7) 0.064(7) Uiso 1 1 d . . .
H3 H 0.691(2) 0.786(2) -0.0497(8) 0.077(8) Uiso 1 1 d . . .
H4 H 0.7026(16) 0.8932(18) 0.0028(6) 0.045(6) Uiso 1 1 d . . .
H6A H 0.714(2) 0.8563(18) 0.0817(6) 0.055(6) Uiso 1 1 d . . .
H6B H 0.6298(16) 0.9254(17) 0.0664(5) 0.042(5) Uiso 1 1 d . . .
H7A H 0.848(3) 0.669(2) 0.0622(9) 0.097(10) Uiso 1 1 d . . .
H7B H 0.780(2) 0.549(2) 0.0625(7) 0.078(8) Uiso 1 1 d . . .
H8A H 0.9385(18) 0.613(2) 0.1165(7) 0.064(7) Uiso 1 1 d . . .
H8B H 0.873(2) 0.506(2) 0.1180(8) 0.086(9) Uiso 1 1 d . . .
H10A H 1.027(3) 0.402(3) 0.1184(11) 0.130(15) Uiso 1 1 d . . .
H10B H 1.122(3) 0.423(3) 0.0844(11) 0.129(14) Uiso 1 1 d . . .
H10C H 1.105(3) 0.509(3) 0.1158(10) 0.103(11) Uiso 1 1 d . . .
H11A H 0.898(3) 0.374(3) 0.0644(10) 0.111(13) Uiso 1 1 d . . .
H11B H 0.900(3) 0.465(3) 0.0331(9) 0.101(11) Uiso 1 1 d . . .
H11C H 0.990(3) 0.394(3) 0.0384(11) 0.126(14) Uiso 1 1 d . . .
H12A H 1.083(4) 0.647(4) 0.0694(13) 0.149(19) Uiso 1 1 d . . .
H12B H 0.998(4) 0.630(3) 0.0354(12) 0.147(16) Uiso 1 1 d . . .
H12C H 1.104(3) 0.559(3) 0.0393(10) 0.109(11) Uiso 1 1 d . . .

loop_
_atom_site_aniso_label
_atom_site_aniso_U_11
_atom_site_aniso_U_22
_atom_site_aniso_U_33
_atom_site_aniso_U_23
_atom_site_aniso_U_13
_atom_site_aniso_U_12
Ni1 0.03147(13) 0.03208(13) 0.05301(16) -0.00143(9) 0.00164(9) 0.00117(9)
Br1 0.05493(13) 0.03527(11) 0.06785(16) -0.00722(9) 0.00373(10) 0.00336(8)
O1 0.0308(6) 0.0329(6) 0.0507(8) 0.0007(5) 0.0022(5) -0.0024(5)
O2 0.0344(7) 0.0564(9) 0.0721(11) -0.0144(8) -0.0013(7) 0.0067(7)
N1 0.0318(8) 0.0431(8) 0.0548(10) -0.0006(7) 0.0010(7) 0.0028(6)
C1 0.0442(11) 0.0529(12) 0.0616(14) -0.0072(10) -0.0027(9) 0.0020(9)
C2 0.0583(13) 0.0718(16) 0.0530(14) -0.0060(12) -0.0031(11) 0.0082(12)
C3 0.0604(14) 0.0730(16) 0.0525(14) 0.0098(12) 0.0031(11) 0.0085(12)
C4 0.0436(11) 0.0515(13) 0.0626(14) 0.0096(10) 0.0022(9) 0.0028(10)
C5 0.0287(8) 0.0456(10) 0.0562(12) 0.0027(8) 0.0005(8) 0.0041(8)
C6 0.0356(10) 0.0389(10) 0.0627(13) 0.0028(9) 0.0038(9) -0.0048(8)
C7 0.0402(11) 0.0735(16) 0.0683(15) -0.0003(13) 0.0027(10) 0.0115(11)
C8 0.0422(11) 0.0581(13) 0.0619(14) -0.0035(11) -0.0004(10) 0.0079(10)
C9 0.0390(11) 0.0835(17) 0.0731(16) -0.0165(13) -0.0003(10) 0.0105(11)
C10 0.068(2) 0.113(3) 0.117(3) -0.026(2) -0.024(2) 0.041(2)
C11 0.0634(18) 0.118(3) 0.112(3) -0.058(3) -0.0063(19) 0.020(2)
C12 0.0565(18) 0.152(4) 0.107(3) 0.010(3) 0.0252(19) -0.005(2)

loop_
_geom_bond_atom_site_label_1
_geom_bond_atom_site_label_2
_geom_bond_distance
_geom_bond_site_symmetry_2
_geom_bond_publ_flag
Ni1 O1 2.0399(12) . ?
Ni1 O1 2.0582(13) 15_565 ?
Ni1 N1 2.0654(17) . ?
Ni1 O2 2.0887(15) . ?
Ni1 O1 2.1012(12) 6_564 ?
Ni1 Br1 2.5127(3) . ?
O1 C6 1.405(2) . ?
O1 Ni1 2.0582(13) 12_766 ?
O1 Ni1 2.1012(12) 6_564 ?
O2 C7 1.419(3) . ?
O2 H1O 0.74(2) . ?
N1 C5 1.340(3) . ?
N1 C1 1.348(3) . ?
C1 C2 1.374(3) . ?
C1 H1 0.93(2) . ?
C2 C3 1.385(4) . ?
C2 H2 0.91(3) . ?
C3 C4 1.375(4) . ?
C3 H3 0.90(3) . ?
C4 C5 1.382(3) . ?
C4 H4 0.88(2) . ?
C5 C6 1.509(3) . ?
C6 H6A 0.90(2) . ?
C6 H6B 0.96(2) . ?
C7 C8 1.506(3) . ?
C7 H7A 1.11(3) . ?
C7 H7B 1.06(3) . ?
C8 C9 1.533(3) . ?
C8 H8A 1.01(3) . ?
C8 H8B 1.02(3) . ?
C9 C10 1.513(4) . ?
C9 C12 1.517(5) . ?
C9 C11 1.518(4) . ?
C10 H10A 1.09(4) . ?
C10 H10B 1.02(4) . ?
C10 H10C 0.96(4) . ?
C11 H11A 1.02(4) . ?
C11 H11B 1.02(4) . ?
C11 H11C 0.86(4) . ?
C12 H12A 0.98(5) . ?
C12 H12B 1.05(5) . ?
C12 H12C 1.03(4) . ?
